data_7160851
loop_
_publ_author_name
'Ghosh, Arun K.'
'Hopkins, Denver'

_publ_section_title
;
 Diastereoselective intramolecular oxidopyrylium-alkene [5 +
 2]-cycloaddition of substrates with a &#x3b2;-chiral center on alkene
 tethers: synthesis of 8-oxabicyclo-[3.2.1]-octenone heterocycles.
;
_journal_issue 47
_journal_name_full 'Organic &amp; biomolecular chemistry'
_journal_page_first 10701
_journal_page_last 10723
_journal_paper_doi 10.1039/d5ob01429h
_journal_volume 23
_journal_year 2025
_chemical_absolute_configuration ad
_chemical_formula_moiety 'C16 H16 O3'
_chemical_formula_sum 'C16 H16 O3'
_chemical_formula_weight 256.29
_chemical_name_systematic
;
(3R,4aS,8R,9aR)-3-phenyl-1,3,4,8,9,9a-hexahydro-5H-4a,8-epoxycyclohepta[c]pyran-5-one
;
_space_group_crystal_system orthorhombic
_space_group_IT_number 33
_space_group_name_Hall 'P 2c -2n'
_space_group_name_H-M_alt 'P n a 21'
_atom_sites_solution_hydrogens geom
_atom_sites_solution_primary dual
_atom_sites_solution_secondary difmap
_audit_creation_method SHELXL-2019/3
_audit_update_record
;
2024-12-06 deposited with the CCDC.	2025-10-27 downloaded from the CCDC.
;
_cell_angle_alpha 90
_cell_angle_beta 90
_cell_angle_gamma 90
_cell_formula_units_Z 4
_cell_length_a 13.5957(4)
_cell_length_b 5.5652(2)
_cell_length_c 17.3345(5)
_cell_measurement_reflns_used 9880
_cell_measurement_temperature 150(2)
_cell_measurement_theta_max 32.4000
_cell_measurement_theta_min 2.9967
_cell_volume 1311.58(7)
_computing_cell_refinement 'SAINT V8.40B (Bruker, 2020)'
_computing_data_collection 'Apex5 v2023.9-2 (Bruker, 2023)'
_computing_data_reduction 'SAINT V8.40B (Bruker, 2020)'
_computing_structure_refinement
;  
SHELXL-2019/2 (Sheldrick, 2015a, 2019), 
SHELXLE Rev1613 (H\"ubschle et al., 2011)
;
_computing_structure_solution 'SHELXT (Sheldrick, 2015b)'
_diffrn_ambient_temperature 150(2)
_diffrn_detector_area_resol_mean 7.4074
_diffrn_detector_type 'PhotonII charge-integrating pixel array (CPAD)'
_diffrn_measured_fraction_theta_full 0.999
_diffrn_measured_fraction_theta_max 0.998
_diffrn_measurement_device 'three circle diffractometer'
_diffrn_measurement_device_type 'Bruker AXS D8 Quest'
_diffrn_measurement_method 'omega and phi scans'
_diffrn_radiation_monochromator 'Triumph curved graphite crystal'
_diffrn_radiation_type MoK\a
_diffrn_radiation_wavelength 0.71073
_diffrn_reflns_av_R_equivalents 0.0337
_diffrn_reflns_av_unetI/netI 0.0251
_diffrn_reflns_Laue_measured_fraction_full 0.999
_diffrn_reflns_Laue_measured_fraction_max 0.998
_diffrn_reflns_limit_h_max 20
_diffrn_reflns_limit_h_min -20
_diffrn_reflns_limit_k_max 8
_diffrn_reflns_limit_k_min -8
_diffrn_reflns_limit_l_max 22
_diffrn_reflns_limit_l_min -26
_diffrn_reflns_number 28105
_diffrn_reflns_point_group_measured_fraction_full 0.968
_diffrn_reflns_point_group_measured_fraction_max 0.948
_diffrn_reflns_theta_full 25.242
_diffrn_reflns_theta_max 33.172
_diffrn_reflns_theta_min 2.997
_diffrn_source 'fine focus sealed tube X-ray source'
_diffrn_source_current '30 mA'
_diffrn_source_voltage '50 kV'
_exptl_absorpt_coefficient_mu 0.089
_exptl_absorpt_correction_T_max 0.7465
_exptl_absorpt_correction_T_min 0.6942
_exptl_absorpt_correction_type multi-scan
_exptl_absorpt_process_details
;
 SADABS 2016/2: Krause, L., Herbst-Irmer, R., Sheldrick G.M. & Stalke D.,
 J. Appl. Cryst. 48 (2015) 3-10
;
_exptl_crystal_colour colourless
_exptl_crystal_density_diffrn 1.298
_exptl_crystal_description block
_exptl_crystal_F_000 544
_exptl_crystal_size_max 0.397
_exptl_crystal_size_mid 0.227
_exptl_crystal_size_min 0.173
_refine_diff_density_max 0.245
_refine_diff_density_min -0.184
_refine_diff_density_rms 0.038
_refine_ls_abs_structure_details
;
 Flack x determined using 1718 quotients [(I+)-(I-)]/[(I+)+(I-)]
 (Parsons, Flack and Wagner, Acta Cryst. B69 (2013) 249-259).
;
_refine_ls_abs_structure_Flack 0.0(2)
_refine_ls_extinction_method none
_refine_ls_goodness_of_fit_ref 1.055
_refine_ls_hydrogen_treatment constr
_refine_ls_matrix_type full
_refine_ls_number_parameters 172
_refine_ls_number_reflns 4751
_refine_ls_number_restraints 1
_refine_ls_restrained_S_all 1.055
_refine_ls_R_factor_all 0.0438
_refine_ls_R_factor_gt 0.0353
_refine_ls_shift/su_max 0.000
_refine_ls_shift/su_mean 0.000
_refine_ls_structure_factor_coef Fsqd
_refine_ls_weighting_details 'w=1/[\s^2^(Fo^2^)+(0.0516P)^2^+0.0986P] where P=(Fo^2^+2Fc^2^)/3'
_refine_ls_weighting_scheme calc
_refine_ls_wR_factor_gt 0.0875
_refine_ls_wR_factor_ref 0.0927
_reflns_Friedel_coverage 0.847
_reflns_Friedel_fraction_full 0.934
_reflns_Friedel_fraction_max 0.894
_reflns_number_gt 4206
_reflns_number_total 4751
_reflns_threshold_expression 'I > 2\s(I)'
_cod_data_source_file d5ob01429h2.cif
_cod_data_source_block DRH-02-103_a
_cod_depositor_comments 'Adding full bibliography for 7160851--7160853.cif.'
_cod_database_code 7160851
_shelx_shelxl_version_number 2019/3
_shelx_space_group_comment
;
The symmetry employed for this shelxl refinement is uniquely defined
by the following loop, which should always be used as a source of
symmetry information in preference to the above space-group names.
They are only intended as comments.
;
_shelx_estimated_absorpt_t_min 0.966
_shelx_estimated_absorpt_t_max 0.985

loop_
_space_group_symop_operation_xyz
'x, y, z'
'-x, -y, z+1/2'
'x+1/2, -y+1/2, z'
'-x+1/2, y+1/2, z+1/2'

loop_
_atom_site_label
_atom_site_type_symbol
_atom_site_fract_x
_atom_site_fract_y
_atom_site_fract_z
_atom_site_U_iso_or_equiv
_atom_site_adp_type
_atom_site_occupancy
_atom_site_site_symmetry_order
_atom_site_calc_flag
_atom_site_refinement_flags_posn
_atom_site_refinement_flags_adp
_atom_site_refinement_flags_occupancy
_atom_site_disorder_assembly
_atom_site_disorder_group
O1 O 0.71944(8) 0.44860(19) 0.43511(7) 0.0262(2) Uani 1 1 d . . . . .
O2 O 0.82600(7) 0.92426(18) 0.55568(7) 0.0246(2) Uani 1 1 d . . . . .
O3 O 0.62647(9) 0.7223(3) 0.66819(7) 0.0347(3) Uani 1 1 d . . . . .
C1 C 0.81172(11) 0.4426(3) 0.47421(9) 0.0252(3) Uani 1 1 d . . . . .
H1A H 0.857602 0.555124 0.448501 0.030 Uiso 1 1 calc R U . . .
H1B H 0.839801 0.278975 0.469956 0.030 Uiso 1 1 calc R U . . .
C2 C 0.80367(10) 0.5098(2) 0.55927(8) 0.0209(2) Uani 1 1 d . . . . .
H2 H 0.770660 0.380163 0.589702 0.025 Uiso 1 1 calc R U . . .
C3 C 0.90765(11) 0.5657(3) 0.59126(11) 0.0289(3) Uani 1 1 d . . . . .
H3A H 0.959255 0.523766 0.553278 0.035 Uiso 1 1 calc R U . . .
H3B H 0.920140 0.477312 0.639855 0.035 Uiso 1 1 calc R U . . .
C4 C 0.90385(11) 0.8406(3) 0.60541(10) 0.0283(3) Uani 1 1 d . . . . .
H4 H 0.967945 0.918411 0.592143 0.034 Uiso 1 1 calc R U . . .
C5 C 0.87573(12) 0.8895(3) 0.68739(11) 0.0320(3) Uani 1 1 d . . . . .
H5 H 0.924047 0.936876 0.723939 0.038 Uiso 1 1 calc R U . . .
C6 C 0.78149(13) 0.8655(3) 0.70847(10) 0.0307(3) Uani 1 1 d . . . . .
H6 H 0.761142 0.902603 0.759524 0.037 Uiso 1 1 calc R U . . .
C7 C 0.71015(11) 0.7802(3) 0.65079(9) 0.0242(3) Uani 1 1 d . . . . .
C8 C 0.74903(10) 0.7532(2) 0.56769(8) 0.0195(2) Uani 1 1 d . . . . .
C9 C 0.66608(10) 0.7912(3) 0.51059(9) 0.0228(3) Uani 1 1 d . . . . .
H9A H 0.652974 0.965676 0.506395 0.027 Uiso 1 1 calc R U . . .
H9B H 0.605902 0.714289 0.531205 0.027 Uiso 1 1 calc R U . . .
C10 C 0.68578(11) 0.6918(2) 0.42984(8) 0.0227(3) Uani 1 1 d . . . . .
H10 H 0.737150 0.791960 0.403925 0.027 Uiso 1 1 calc R U . . .
C11 C 0.59274(11) 0.6957(3) 0.38235(8) 0.0229(3) Uani 1 1 d . . . . .
C12 C 0.57317(12) 0.8915(3) 0.33472(9) 0.0277(3) Uani 1 1 d . . . . .
H12 H 0.619539 1.018642 0.331022 0.033 Uiso 1 1 calc R U . . .
C13 C 0.48619(12) 0.9023(3) 0.29250(10) 0.0295(3) Uani 1 1 d . . . . .
H13 H 0.473129 1.037673 0.260742 0.035 Uiso 1 1 calc R U . . .
C14 C 0.41868(12) 0.7166(3) 0.29659(10) 0.0287(3) Uani 1 1 d . . . . .
H14 H 0.360058 0.722595 0.266818 0.034 Uiso 1 1 calc R U . . .
C15 C 0.43706(12) 0.5215(3) 0.34443(10) 0.0288(3) Uani 1 1 d . . . . .
H15 H 0.390571 0.394510 0.347762 0.035 Uiso 1 1 calc R U . . .
C16 C 0.52347(11) 0.5115(3) 0.38757(9) 0.0270(3) Uani 1 1 d . . . . .
H16 H 0.535262 0.378574 0.420688 0.032 Uiso 1 1 calc R U . . .

loop_
_atom_site_aniso_label
_atom_site_aniso_U_11
_atom_site_aniso_U_22
_atom_site_aniso_U_33
_atom_site_aniso_U_23
_atom_site_aniso_U_13
_atom_site_aniso_U_12
O1 0.0339(5) 0.0219(4) 0.0230(5) -0.0029(4) -0.0025(4) 0.0075(4)
O2 0.0218(4) 0.0198(4) 0.0322(6) 0.0048(4) -0.0001(4) -0.0005(3)
O3 0.0284(6) 0.0489(7) 0.0270(6) -0.0063(5) 0.0087(4) -0.0030(5)
C1 0.0280(6) 0.0256(6) 0.0221(6) -0.0001(5) 0.0033(5) 0.0093(5)
C2 0.0229(5) 0.0188(5) 0.0210(6) 0.0016(5) 0.0010(5) 0.0040(4)
C3 0.0233(6) 0.0274(7) 0.0359(8) -0.0017(6) -0.0031(6) 0.0084(5)
C4 0.0192(6) 0.0271(7) 0.0386(9) -0.0004(6) -0.0026(6) 0.0006(5)
C5 0.0322(7) 0.0267(7) 0.0372(9) -0.0056(6) -0.0121(6) 0.0040(6)
C6 0.0360(8) 0.0321(7) 0.0241(7) -0.0061(6) -0.0046(6) 0.0067(6)
C7 0.0252(6) 0.0260(6) 0.0214(6) -0.0031(5) 0.0016(5) 0.0040(5)
C8 0.0193(5) 0.0189(5) 0.0202(5) -0.0005(4) 0.0022(4) 0.0021(4)
C9 0.0222(6) 0.0246(6) 0.0216(6) -0.0029(5) -0.0014(5) 0.0055(5)
C10 0.0263(6) 0.0214(6) 0.0203(6) 0.0021(5) 0.0022(5) 0.0037(5)
C11 0.0291(6) 0.0228(6) 0.0168(6) 0.0001(5) -0.0004(5) 0.0039(5)
C12 0.0337(7) 0.0249(6) 0.0246(7) 0.0035(6) -0.0010(6) 0.0012(5)
C13 0.0362(7) 0.0285(7) 0.0239(7) 0.0046(6) -0.0025(6) 0.0062(6)
C14 0.0296(7) 0.0346(8) 0.0218(6) -0.0041(6) -0.0017(5) 0.0055(6)
C15 0.0312(7) 0.0293(7) 0.0259(7) -0.0016(6) 0.0017(6) -0.0021(6)
C16 0.0333(7) 0.0250(6) 0.0226(6) 0.0032(6) -0.0001(6) 0.0007(5)

loop_
_atom_type_symbol
_atom_type_description
_atom_type_scat_dispersion_real
_atom_type_scat_dispersion_imag
_atom_type_scat_source
C C 0.0033 0.0016 'International Tables Vol C Tables 4.2.6.8 and 6.1.1.4'
H H 0.0000 0.0000 'International Tables Vol C Tables 4.2.6.8 and 6.1.1.4'
O O 0.0106 0.0060 'International Tables Vol C Tables 4.2.6.8 and 6.1.1.4'

loop_
_geom_angle_atom_site_label_1
_geom_angle_atom_site_label_2
_geom_angle_atom_site_label_3
_geom_angle
_geom_angle_site_symmetry_1
_geom_angle_site_symmetry_3
_geom_angle_publ_flag
C1 O1 C10 109.49(11) . . ?
C8 O2 C4 103.59(11) . . ?
O1 C1 C2 112.99(11) . . ?
O1 C1 H1A 109.0 . . ?
C2 C1 H1A 109.0 . . ?
O1 C1 H1B 109.0 . . ?
C2 C1 H1B 109.0 . . ?
H1A C1 H1B 107.8 . . ?
C1 C2 C3 109.24(12) . . ?
C1 C2 C8 109.84(11) . . ?
C3 C2 C8 103.18(11) . . ?
C1 C2 H2 111.4 . . ?
C3 C2 H2 111.4 . . ?
C8 C2 H2 111.4 . . ?
C2 C3 C4 102.95(11) . . ?
C2 C3 H3A 111.2 . . ?
C4 C3 H3A 111.2 . . ?
C2 C3 H3B 111.2 . . ?
C4 C3 H3B 111.2 . . ?
H3A C3 H3B 109.1 . . ?
O2 C4 C5 108.75(12) . . ?
O2 C4 C3 104.40(12) . . ?
C5 C4 C3 109.77(14) . . ?
O2 C4 H4 111.2 . . ?
C5 C4 H4 111.2 . . ?
C3 C4 H4 111.2 . . ?
C6 C5 C4 119.04(14) . . ?
C6 C5 H5 120.5 . . ?
C4 C5 H5 120.5 . . ?
C5 C6 C7 118.51(15) . . ?
C5 C6 H6 120.7 . . ?
C7 C6 H6 120.7 . . ?
O3 C7 C6 122.11(14) . . ?
O3 C7 C8 121.65(14) . . ?
C6 C7 C8 116.13(13) . . ?
O2 C8 C9 110.89(11) . . ?
O2 C8 C7 108.77(11) . . ?
C9 C8 C7 109.97(11) . . ?
O2 C8 C2 102.54(10) . . ?
C9 C8 C2 114.63(11) . . ?
C7 C8 C2 109.71(11) . . ?
C8 C9 C10 114.65(11) . . ?
C8 C9 H9A 108.6 . . ?
C10 C9 H9A 108.6 . . ?
C8 C9 H9B 108.6 . . ?
C10 C9 H9B 108.6 . . ?
H9A C9 H9B 107.6 . . ?
O1 C10 C11 108.43(11) . . ?
O1 C10 C9 109.85(11) . . ?
C11 C10 C9 110.33(11) . . ?
O1 C10 H10 109.4 . . ?
C11 C10 H10 109.4 . . ?
C9 C10 H10 109.4 . . ?
C12 C11 C16 118.98(14) . . ?
C12 C11 C10 119.65(13) . . ?
C16 C11 C10 121.32(13) . . ?
C13 C12 C11 120.52(14) . . ?
C13 C12 H12 119.7 . . ?
C11 C12 H12 119.7 . . ?
C14 C13 C12 120.29(14) . . ?
C14 C13 H13 119.9 . . ?
C12 C13 H13 119.9 . . ?
C13 C14 C15 119.66(14) . . ?
C13 C14 H14 120.2 . . ?
C15 C14 H14 120.2 . . ?
C14 C15 C16 120.22(15) . . ?
C14 C15 H15 119.9 . . ?
C16 C15 H15 119.9 . . ?
C15 C16 C11 120.31(14) . . ?
C15 C16 H16 119.8 . . ?
C11 C16 H16 119.8 . . ?

loop_
_geom_bond_atom_site_label_1
_geom_bond_atom_site_label_2
_geom_bond_distance
_geom_bond_site_symmetry_2
_geom_bond_publ_flag
O1 C1 1.4264(19) . ?
O1 C10 1.4319(17) . ?
O2 C8 1.4302(16) . ?
O2 C4 1.4423(19) . ?
O3 C7 1.2204(19) . ?
C1 C2 1.525(2) . ?
C1 H1A 0.9900 . ?
C1 H1B 0.9900 . ?
C2 C3 1.550(2) . ?
C2 C8 1.5516(18) . ?
C2 H2 1.0000 . ?
C3 C4 1.550(2) . ?
C3 H3A 0.9900 . ?
C3 H3B 0.9900 . ?
C4 C5 1.497(3) . ?
C4 H4 1.0000 . ?
C5 C6 1.339(3) . ?
C5 H5 0.9500 . ?
C6 C7 1.472(2) . ?
C6 H6 0.9500 . ?
C7 C8 1.542(2) . ?
C8 C9 1.5153(19) . ?
C9 C10 1.529(2) . ?
C9 H9A 0.9900 . ?
C9 H9B 0.9900 . ?
C10 C11 1.510(2) . ?
C10 H10 1.0000 . ?
C11 C12 1.392(2) . ?
C11 C16 1.395(2) . ?
C12 C13 1.392(2) . ?
C12 H12 0.9500 . ?
C13 C14 1.384(2) . ?
C13 H13 0.9500 . ?
C14 C15 1.389(2) . ?
C14 H14 0.9500 . ?
C15 C16 1.394(2) . ?
C15 H15 0.9500 . ?
C16 H16 0.9500 . ?

loop_
_geom_torsion_atom_site_label_1
_geom_torsion_atom_site_label_2
_geom_torsion_atom_site_label_3
_geom_torsion_atom_site_label_4
_geom_torsion
_geom_torsion_site_symmetry_1
_geom_torsion_site_symmetry_2
_geom_torsion_site_symmetry_3
_geom_torsion_site_symmetry_4
_geom_torsion_publ_flag
C10 O1 C1 C2 68.12(15) . . . . ?
O1 C1 C2 C3 -164.80(12) . . . . ?
O1 C1 C2 C8 -52.31(15) . . . . ?
C1 C2 C3 C4 110.59(14) . . . . ?
C8 C2 C3 C4 -6.22(15) . . . . ?
C8 O2 C4 C5 -72.32(15) . . . . ?
C8 O2 C4 C3 44.80(14) . . . . ?
C2 C3 C4 O2 -22.20(16) . . . . ?
C2 C3 C4 C5 94.22(15) . . . . ?
O2 C4 C5 C6 36.8(2) . . . . ?
C3 C4 C5 C6 -76.82(18) . . . . ?
C4 C5 C6 C7 3.0(2) . . . . ?
C5 C6 C7 O3 169.64(16) . . . . ?
C5 C6 C7 C8 -6.7(2) . . . . ?
C4 O2 C8 C9 -171.37(11) . . . . ?
C4 O2 C8 C7 67.58(13) . . . . ?
C4 O2 C8 C2 -48.55(13) . . . . ?
O3 C7 C8 O2 154.11(14) . . . . ?
C6 C7 C8 O2 -29.52(16) . . . . ?
O3 C7 C8 C9 32.50(19) . . . . ?
C6 C7 C8 C9 -151.12(13) . . . . ?
O3 C7 C8 C2 -94.45(16) . . . . ?
C6 C7 C8 C2 81.92(16) . . . . ?
C1 C2 C8 O2 -83.52(13) . . . . ?
C3 C2 C8 O2 32.86(14) . . . . ?
C1 C2 C8 C9 36.74(16) . . . . ?
C3 C2 C8 C9 153.12(13) . . . . ?
C1 C2 C8 C7 161.02(12) . . . . ?
C3 C2 C8 C7 -82.60(14) . . . . ?
O2 C8 C9 C10 78.49(14) . . . . ?
C7 C8 C9 C10 -161.17(12) . . . . ?
C2 C8 C9 C10 -37.02(17) . . . . ?
C1 O1 C10 C11 175.16(11) . . . . ?
C1 O1 C10 C9 -64.21(14) . . . . ?
C8 C9 C10 O1 49.68(16) . . . . ?
C8 C9 C10 C11 169.16(12) . . . . ?
O1 C10 C11 C12 -145.82(14) . . . . ?
C9 C10 C11 C12 93.84(16) . . . . ?
O1 C10 C11 C16 36.97(18) . . . . ?
C9 C10 C11 C16 -83.37(17) . . . . ?
C16 C11 C12 C13 -0.5(2) . . . . ?
C10 C11 C12 C13 -177.79(14) . . . . ?
C11 C12 C13 C14 -0.9(2) . . . . ?
C12 C13 C14 C15 1.4(2) . . . . ?
C13 C14 C15 C16 -0.6(2) . . . . ?
C14 C15 C16 C11 -0.8(2) . . . . ?
C12 C11 C16 C15 1.3(2) . . . . ?
C10 C11 C16 C15 178.57(14) . . . . ?
